data_7709119
loop_
_publ_author_name
'H\"uttenschmidt, Mareike'
'Lange, Helge'
'Cordero, Miguel A. Arg\"uello'
'Villinger, Alexander'
'Lochbrunner, Stefan'
'Seidel, Wolfram Willy'

_publ_section_title
;
 Development and application of redox-active cyclometallating ligands
 based on W(II) alkyne complexes
;
_journal_name_full 'Dalton Transactions'
_journal_paper_doi 10.1039/D1DT02393D
_journal_year 2022
_chemical_formula_moiety 'C68 H80 Au2 B2 I2 N12 O2 P2 W2, 2.89(C H2 Cl2)'
_chemical_formula_sum 'C70.89 H84.95 Au2 B2 Cl5.77 I2 N12 O2 P2 W2'
_chemical_formula_weight 2440.62
_chemical_name_systematic
like-Bis[carbonyl-iodido-tris{hydrido(3,4,5-trimethylpyrazolyl)borato}-(\h2-C,C?-2-propin-1,3-diyldiphenylphosphine)-digold(I)
_space_group_crystal_system triclinic
_space_group_IT_number 2
_space_group_name_Hall '-P 1'
_space_group_name_H-M_alt 'P -1'
_atom_sites_solution_hydrogens geom
_audit_creation_method SHELXL-2014/7
_audit_update_record
;
2021-06-30 deposited with the CCDC.	2021-12-17 downloaded from the CCDC.
;
_cell_angle_alpha 97.652(3)
_cell_angle_beta 93.120(3)
_cell_angle_gamma 92.069(3)
_cell_formula_units_Z 2
_cell_length_a 10.9589(9)
_cell_length_b 11.3595(9)
_cell_length_c 32.950(3)
_cell_measurement_reflns_used 9804
_cell_measurement_temperature 123(2)
_cell_measurement_theta_max 26.55
_cell_measurement_theta_min 2.42
_cell_volume 4055.4(6)
_computing_cell_refinement 'Bruker Apex V7.51A'
_computing_data_collection 'Bruker Apex V7.51A'
_computing_data_reduction 'Bruker SAINT'
_computing_molecular_graphics 'ORTEP-3v2.01 (Farrugia, 1997)'
_computing_publication_material 'SHELXL-2014/7 (Sheldrick, 2014)'
_computing_structure_refinement 'SHELXL-2014/7 (Sheldrick, 2014)'
_computing_structure_solution 'Bruker SHELXTL'
_diffrn_ambient_temperature 123(2)
_diffrn_measured_fraction_theta_full 0.999
_diffrn_measured_fraction_theta_max 0.999
_diffrn_measurement_device_type 'Bruker Apex Kappa-II-CCD-diffractometer'
_diffrn_measurement_method 'phi and omega scans'
_diffrn_radiation_type MoK\a
_diffrn_radiation_wavelength 0.71073
_diffrn_reflns_av_R_equivalents 0.0990
_diffrn_reflns_av_unetI/netI 0.0675
_diffrn_reflns_Laue_measured_fraction_full 0.999
_diffrn_reflns_Laue_measured_fraction_max 0.999
_diffrn_reflns_limit_h_max 16
_diffrn_reflns_limit_h_min -16
_diffrn_reflns_limit_k_max 16
_diffrn_reflns_limit_k_min -16
_diffrn_reflns_limit_l_max 49
_diffrn_reflns_limit_l_min -49
_diffrn_reflns_number 205863
_diffrn_reflns_point_group_measured_fraction_full 0.999
_diffrn_reflns_point_group_measured_fraction_max 0.999
_diffrn_reflns_theta_full 25.242
_diffrn_reflns_theta_max 31.999
_diffrn_reflns_theta_min 1.874
_diffrn_source 'sealed tube'
_exptl_absorpt_coefficient_mu 7.475
_exptl_absorpt_correction_T_max 0.7466
_exptl_absorpt_correction_T_min 0.5123
_exptl_absorpt_correction_type multi-scan
_exptl_absorpt_process_details '(SADABS; Sheldrick, 2004)'
_exptl_crystal_colour green
_exptl_crystal_density_diffrn 1.999
_exptl_crystal_description block
_exptl_crystal_F_000 2321
_exptl_crystal_recrystallization_method 'Re-crystallisation from solvent: dichloromethane'
_exptl_crystal_size_max 0.150
_exptl_crystal_size_mid 0.050
_exptl_crystal_size_min 0.030
_refine_diff_density_max 2.190
_refine_diff_density_min -2.071
_refine_diff_density_rms 0.240
_refine_ls_extinction_coef 0.00088(4)
_refine_ls_extinction_expression Fc^*^=kFc[1+0.001xFc^2^\l^3^/sin(2\q)]^-1/4^
_refine_ls_extinction_method 'SHELXL-2014/7 (Sheldrick 2014'
_refine_ls_goodness_of_fit_ref 1.033
_refine_ls_hydrogen_treatment constr
_refine_ls_matrix_type full
_refine_ls_number_parameters 981
_refine_ls_number_reflns 28133
_refine_ls_number_restraints 109
_refine_ls_restrained_S_all 1.032
_refine_ls_R_factor_all 0.0778
_refine_ls_R_factor_gt 0.0458
_refine_ls_shift/su_max 0.001
_refine_ls_shift/su_mean 0.000
_refine_ls_structure_factor_coef Fsqd
_refine_ls_weighting_details 'w=1/[\s^2^(Fo^2^)+(0.0300P)^2^+22.9781P] where P=(Fo^2^+2Fc^2^)/3'
_refine_ls_weighting_scheme calc
_refine_ls_wR_factor_gt 0.0885
_refine_ls_wR_factor_ref 0.1004
_reflns_Friedel_coverage 0.000
_reflns_number_gt 20310
_reflns_number_total 28133
_reflns_threshold_expression 'I > 2\s(I)'
_cod_data_source_file d1dt02393d2.cif
_cod_data_source_block is_hl265
_cod_original_cell_volume 4055.5(6)
_cod_database_code 7709119
_shelx_shelxl_version_number 2014/7
_shelx_space_group_comment
;
The symmetry employed for this shelxl refinement is uniquely defined
by the following loop, which should always be used as a source of
symmetry information in preference to the above space-group names.
They are only intended as comments.
;
_shelx_estimated_absorpt_t_min 0.400
_shelx_estimated_absorpt_t_max 0.807

loop_
_space_group_symop_operation_xyz
'x, y, z'
'-x, -y, -z'

loop_
_atom_site_label
_atom_site_type_symbol
_atom_site_fract_x
_atom_site_fract_y
_atom_site_fract_z
_atom_site_U_iso_or_equiv
_atom_site_adp_type
_atom_site_occupancy
_atom_site_site_symmetry_order
_atom_site_calc_flag
_atom_site_refinement_flags_posn
_atom_site_refinement_flags_adp
_atom_site_refinement_flags_occupancy
_atom_site_disorder_assembly
_atom_site_disorder_group
C69A C 0.8797(7) -0.0901(7) 0.3870(3) 0.038(2) Uiso 0.872(7) 1 d D . P A 1
H69A H 0.8259 -0.1398 0.4017 0.045 Uiso 0.872(7) 1 calc R U P A 1
H69B H 0.8745 -0.1240 0.3577 0.045 Uiso 0.872(7) 1 calc R U P A 1
Cl1A Cl 1.0303(3) -0.0936(2) 0.40691(9) 0.0420(7) Uani 0.872(7) 1 d D . P A 1
Cl2A Cl 0.8289(2) 0.0547(2) 0.39198(10) 0.0607(10) Uani 0.872(7) 1 d D . P A 1
C69B C 0.871(3) -0.103(4) 0.3708(12) 0.035(12) Uiso 0.146(8) 1 d D . P B 2
H69C H 0.7952 -0.0922 0.3855 0.042 Uiso 0.146(8) 1 calc R U P B 2
H69D H 0.8734 -0.1875 0.3591 0.042 Uiso 0.146(8) 1 calc R U P B 2
Cl1B Cl 0.996(3) -0.067(3) 0.4057(8) 0.084(11) Uiso 0.146(8) 1 d D . P B 2
Cl2B Cl 0.869(2) -0.015(2) 0.3309(7) 0.109(10) Uiso 0.146(8) 1 d D . P B 2
C70A C 1.190(2) 0.028(2) 0.1081(7) 0.057(8) Uiso 0.358(12) 1 d D . P C 1
H70A H 1.1656 0.0150 0.1357 0.069 Uiso 0.358(12) 1 calc R U P C 1
H70B H 1.2474 0.0984 0.1115 0.069 Uiso 0.358(12) 1 calc R U P C 1
Cl3A Cl 1.0612(7) 0.0559(10) 0.0783(3) 0.058(3) Uiso 0.358(12) 1 d D . P C 1
Cl4A Cl 1.2673(8) -0.0968(8) 0.0869(4) 0.088(4) Uiso 0.358(12) 1 d D . P C 1
C70B C 1.2191(15) 0.038(3) 0.0937(16) 0.057(13) Uiso 0.214(15) 1 d D . P D 2
H70C H 1.2603 0.0470 0.0682 0.069 Uiso 0.214(15) 1 calc R U P D 2
H70D H 1.2395 0.1095 0.1137 0.069 Uiso 0.214(15) 1 calc R U P D 2
Cl3B Cl 1.2719(12) -0.0869(13) 0.1136(7) 0.076(6) Uiso 0.214(15) 1 d D . P D 2
Cl4B Cl 1.0606(10) 0.0241(13) 0.0829(4) 0.033(3) Uiso 0.214(15) 1 d D . P D 2
C70C C 1.194(2) 0.0318(16) 0.1292(8) 0.057(8) Uiso 0.310(13) 1 d D . P E 3
H70E H 1.2462 0.0993 0.1231 0.068 Uiso 0.310(13) 1 calc R U P E 3
H70F H 1.1510 0.0589 0.1542 0.068 Uiso 0.310(13) 1 calc R U P E 3
Cl3C Cl 1.2858(13) -0.0846(13) 0.1386(7) 0.122(6) Uiso 0.310(13) 1 d D . P E 3
Cl4C Cl 1.0855(14) -0.0087(16) 0.0883(4) 0.103(5) Uiso 0.310(13) 1 d D . P E 3
C71A C 0.9590(18) 0.0374(12) 0.2730(7) 0.058(5) Uiso 0.413(14) 1 d D . P F 1
Cl5A Cl 1.0870(12) 0.0329(8) 0.2438(3) 0.077(3) Uiso 0.413(14) 1 d D . P F 1
Cl6A Cl 0.9045(8) -0.1067(9) 0.2782(3) 0.073(3) Uiso 0.413(14) 1 d D . P F 1
C71B C 1.010(3) 0.0635(17) 0.2617(12) 0.058(5) Uiso 0.268(15) 1 d D . P B 2
H71C H 1.0356 0.1163 0.2873 0.069 Uiso 0.268(15) 1 calc R U P B 2
H71D H 0.9536 0.1069 0.2452 0.069 Uiso 0.268(15) 1 calc R U P B 2
Cl5B Cl 0.9348(14) -0.0641(16) 0.2735(4) 0.087(5) Uiso 0.268(15) 1 d D . P B 2
Cl6B Cl 1.1395(16) 0.0278(11) 0.2341(4) 0.077(5) Uiso 0.268(15) 1 d D . P B 2
C71C C 1.161(3) 0.0880(18) 0.2314(17) 0.058(5) Uiso 0.176(8) 1 d D . P E 3
H71E H 1.1317 0.1368 0.2104 0.069 Uiso 0.176(8) 1 calc R U P E 3
H71F H 1.2103 0.1409 0.2530 0.069 Uiso 0.176(8) 1 calc R U P E 3
Cl5C Cl 1.2534(16) -0.0207(16) 0.2088(5) 0.081(6) Uiso 0.176(8) 1 d D . P E 3
Cl6C Cl 1.0345(17) 0.0275(16) 0.2532(6) 0.071(6) Uiso 0.176(8) 1 d D . P E 3
C71D C 1.229(4) 0.018(6) 0.2279(11) 0.058(5) Uiso 0.121(8) 1 d D . P G 4
H71A H 1.2728 0.0944 0.2377 0.069 Uiso 0.121(8) 1 calc R U P G 4
H71B H 1.2063 -0.0195 0.2522 0.069 Uiso 0.121(8) 1 calc R U P G 4
Cl5D Cl 1.324(3) -0.075(3) 0.1989(10) 0.108(10) Uiso 0.121(8) 1 d D . P G 4
Cl6D Cl 1.095(3) 0.043(3) 0.1990(11) 0.108(10) Uiso 0.121(8) 1 d D . P G 4
Au1A Au 0.70203(2) 0.26764(2) 0.27090(2) 0.01885(7) Uani 0.9660(8) 1 d . . P H 1
Au2A Au 0.43354(2) 0.35326(2) 0.24302(2) 0.01803(7) Uani 0.9448(8) 1 d . . P H 1
Au2B Au 0.4853(3) 0.4207(3) 0.24223(10) 0.01803(7) Uani 0.0641(6) 1 d . . P H 2
Au1B Au 0.7004(8) 0.3498(8) 0.2673(3) 0.01885(7) Uani 0.0250(6) 1 d . . P H 2
B1 B 0.5779(6) 0.7831(5) 0.43808(19) 0.0173(12) Uani 1 1 d . . . . .
H1 H 0.5478 0.8531 0.4559 0.021 Uiso 1 1 calc R U . . .
B2 B 0.8052(6) 0.4549(6) 0.0628(2) 0.0198(12) Uani 1 1 d . . . . .
H2 H 0.8682 0.4690 0.0429 0.024 Uiso 1 1 calc R U . . .
I1 I 0.87267(4) 0.57814(4) 0.33278(2) 0.02591(9) Uani 1 1 d . . . . .
I2 I 0.48288(4) 0.58429(3) 0.17463(2) 0.02650(9) Uani 1 1 d . . . . .
N1 N 0.6075(4) 0.7182(4) 0.36381(14) 0.0152(8) Uani 1 1 d . . . . .
N2 N 0.5737(4) 0.8056(4) 0.39372(14) 0.0167(9) Uani 1 1 d . . . . .
N3 N 0.7729(4) 0.6689(4) 0.43203(14) 0.0178(9) Uani 1 1 d . . . . .
N4 N 0.7110(4) 0.7594(4) 0.45209(14) 0.0170(9) Uani 1 1 d . . . . .
N5 N 0.5378(4) 0.5618(4) 0.42620(14) 0.0164(9) Uani 1 1 d . . . . .
N6 N 0.5003(4) 0.6713(4) 0.44218(14) 0.0166(9) Uani 1 1 d . . . . .
N7 N 0.5835(4) 0.5045(4) 0.07351(15) 0.0196(9) Uani 1 1 d . . . . .
N8 N 0.6882(4) 0.5193(4) 0.05312(15) 0.0210(10) Uani 1 1 d . . . . .
N9 N 0.6791(4) 0.2812(4) 0.08178(14) 0.0193(9) Uani 1 1 d . . . . .
N10 N 0.7742(4) 0.3205(4) 0.06069(15) 0.0211(10) Uani 1 1 d . . . . .
N11 N 0.7766(4) 0.4997(4) 0.13792(14) 0.0190(9) Uani 1 1 d . . . . .
N12 N 0.8514(4) 0.5060(4) 0.10635(14) 0.0201(10) Uani 1 1 d . . . . .
O1 O 0.8082(5) 0.3445(4) 0.41514(13) 0.0304(10) Uani 1 1 d . . . . .
O2 O 0.3384(4) 0.2996(4) 0.09914(12) 0.0266(10) Uani 1 1 d . . . . .
P1 P 0.40832(13) 0.45074(12) 0.30688(4) 0.0174(3) Uani 1 1 d . . . . .
P2 P 0.75642(14) 0.24346(13) 0.20446(5) 0.0198(3) Uani 1 1 d . . . . .
W1 W 0.67422(2) 0.54686(2) 0.38044(2) 0.01486(5) Uani 1 1 d . . . . .
W2 W 0.59337(2) 0.40072(2) 0.12705(2) 0.01678(5) Uani 1 1 d . . . . .
C1 C 0.6240(5) 0.3834(5) 0.34668(17) 0.0183(11) Uani 1 1 d . . . . .
C2 C 0.5435(5) 0.4639(5) 0.34033(16) 0.0158(10) Uani 1 1 d . . . . .
C3 C 0.7614(5) 0.4204(5) 0.40266(18) 0.0221(12) Uani 1 1 d . . . . .
C4 C 0.6565(6) 0.2641(5) 0.33203(17) 0.0218(12) Uani 1 1 d . . . . .
H4A H 0.5867 0.2071 0.3333 0.026 Uiso 1 1 calc R U . H 1
H4B H 0.7270 0.2407 0.3488 0.026 Uiso 1 1 calc R U . H 1
C5 C 0.3385(5) 0.5929(5) 0.31275(18) 0.0199(11) Uani 1 1 d . . . . .
C6 C 0.3251(5) 0.6526(5) 0.35180(18) 0.0212(11) Uani 1 1 d . . . . .
H6 H 0.3583 0.6215 0.3752 0.025 Uiso 1 1 calc R U . . .
C7 C 0.2633(6) 0.7571(6) 0.3566(2) 0.0303(14) Uani 1 1 d . . . . .
H7 H 0.2530 0.7972 0.3833 0.036 Uiso 1 1 calc R U . . .
C8 C 0.2170(6) 0.8027(6) 0.3229(2) 0.0320(15) Uani 1 1 d . . . . .
H8 H 0.1748 0.8746 0.3263 0.038 Uiso 1 1 calc R U . . .
C9 C 0.2312(7) 0.7452(6) 0.2839(2) 0.0341(16) Uani 1 1 d . . . . .
H9 H 0.1986 0.7778 0.2608 0.041 Uiso 1 1 calc R U . . .
C10 C 0.2925(6) 0.6406(5) 0.27838(19) 0.0254(12) Uani 1 1 d . . . . .
H10 H 0.3031 0.6016 0.2515 0.030 Uiso 1 1 calc R U . . .
C11 C 0.3013(5) 0.3544(5) 0.33001(18) 0.0214(11) Uani 1 1 d . . . . .
C12 C 0.3215(6) 0.2336(5) 0.3253(2) 0.0318(15) Uani 1 1 d . . . . .
H12 H 0.3871 0.2042 0.3097 0.038 Uiso 1 1 calc R U . . .
C13 C 0.2478(7) 0.1548(6) 0.3428(2) 0.0371(17) Uani 1 1 d . . . . .
H13 H 0.2649 0.0728 0.3403 0.044 Uiso 1 1 calc R U . . .
C14 C 0.1493(8) 0.1967(7) 0.3640(3) 0.047(2) Uani 1 1 d . . . . .
H14 H 0.0981 0.1431 0.3759 0.056 Uiso 1 1 calc R U . . .
C15 C 0.1247(8) 0.3158(7) 0.3680(3) 0.049(2) Uani 1 1 d . . . . .
H15 H 0.0562 0.3446 0.3822 0.059 Uiso 1 1 calc R U . . .
C16 C 0.2019(7) 0.3927(6) 0.3509(2) 0.0365(16) Uani 1 1 d . . . . .
H16 H 0.1854 0.4748 0.3538 0.044 Uiso 1 1 calc R U . . .
C17 C 0.5920(5) 0.7615(5) 0.32811(16) 0.0173(10) Uani 1 1 d . . . . .
C18 C 0.5499(5) 0.8771(5) 0.33458(17) 0.0185(11) Uani 1 1 d . . . . .
C19 C 0.5399(5) 0.9018(5) 0.37591(17) 0.0194(11) Uani 1 1 d . . . . .
C20 C 0.6150(6) 0.6974(5) 0.28727(17) 0.0241(12) Uani 1 1 d . . . . .
H20A H 0.6232 0.6127 0.2893 0.036 Uiso 1 1 calc R U . . .
H20B H 0.6906 0.7299 0.2777 0.036 Uiso 1 1 calc R U . . .
H20C H 0.5464 0.7071 0.2678 0.036 Uiso 1 1 calc R U . . .
C21 C 0.5216(7) 0.9526(6) 0.3017(2) 0.0322(15) Uani 1 1 d . . . . .
H21A H 0.4785 0.9038 0.2782 0.048 Uiso 1 1 calc R U . . .
H21B H 0.5980 0.9866 0.2932 0.048 Uiso 1 1 calc R U . . .
H21C H 0.4699 1.0169 0.3123 0.048 Uiso 1 1 calc R U . . .
C22 C 0.4988(7) 1.0124(5) 0.40076(19) 0.0282(14) Uani 1 1 d . . . . .
H22A H 0.4900 1.0752 0.3832 0.042 Uiso 1 1 calc R U . . .
H22B H 0.5596 1.0387 0.4233 0.042 Uiso 1 1 calc R U . . .
H22C H 0.4199 0.9954 0.4119 0.042 Uiso 1 1 calc R U . . .
C23 C 0.8841(5) 0.6714(5) 0.45236(17) 0.0190(11) Uani 1 1 d . . . . .
C24 C 0.8928(5) 0.7615(5) 0.48521(18) 0.0220(12) Uani 1 1 d . . . . .
C25 C 0.7814(5) 0.8165(5) 0.48417(17) 0.0195(11) Uani 1 1 d . . . . .
C26 C 0.9818(5) 0.5883(6) 0.4407(2) 0.0249(12) Uani 1 1 d . . . . .
H26A H 0.9664 0.5526 0.4120 0.037 Uiso 1 1 calc R U . . .
H26B H 0.9823 0.5254 0.4584 0.037 Uiso 1 1 calc R U . . .
H26C H 1.0613 0.6319 0.4440 0.037 Uiso 1 1 calc R U . . .
C27 C 1.0003(6) 0.7941(6) 0.5151(2) 0.0330(15) Uani 1 1 d . . . . .
H27A H 1.0312 0.7220 0.5246 0.049 Uiso 1 1 calc R U . . .
H27B H 0.9751 0.8481 0.5386 0.049 Uiso 1 1 calc R U . . .
H27C H 1.0648 0.8334 0.5017 0.049 Uiso 1 1 calc R U . . .
C28 C 0.7414(6) 0.9196(6) 0.5120(2) 0.0334(15) Uani 1 1 d . . . . .
H28A H 0.7412 0.9900 0.4978 0.050 Uiso 1 1 calc R U . . .
H28B H 0.7978 0.9346 0.5364 0.050 Uiso 1 1 calc R U . . .
H28C H 0.6587 0.9023 0.5202 0.050 Uiso 1 1 calc R U . . .
C29 C 0.4629(5) 0.4798(5) 0.43908(17) 0.0197(11) Uani 1 1 d . . . . .
C30 C 0.3754(5) 0.5355(5) 0.46358(17) 0.0192(11) Uani 1 1 d . . . . .
C31 C 0.4031(5) 0.6553(5) 0.46492(17) 0.0191(11) Uani 1 1 d . . . . .
C32 C 0.4750(6) 0.3493(5) 0.42928(19) 0.0237(12) Uani 1 1 d . . . . .
H32A H 0.4341 0.3213 0.4024 0.036 Uiso 1 1 calc R U . . .
H32B H 0.4370 0.3089 0.4502 0.036 Uiso 1 1 calc R U . . .
H32C H 0.5618 0.3316 0.4288 0.036 Uiso 1 1 calc R U . . .
C33 C 0.2758(6) 0.4752(6) 0.4836(2) 0.0282(13) Uani 1 1 d . . . . .
H33A H 0.2224 0.4264 0.4625 0.042 Uiso 1 1 calc R U . . .
H33B H 0.2277 0.5353 0.4989 0.042 Uiso 1 1 calc R U . . .
H33C H 0.3119 0.4245 0.5024 0.042 Uiso 1 1 calc R U . . .
C34 C 0.3400(6) 0.7590(6) 0.48691(19) 0.0255(13) Uani 1 1 d . . . . .
H34A H 0.4007 0.8122 0.5039 0.038 Uiso 1 1 calc R U . . .
H34B H 0.2795 0.7297 0.5044 0.038 Uiso 1 1 calc R U . . .
H34C H 0.2990 0.8026 0.4667 0.038 Uiso 1 1 calc R U . . .
C35 C 0.5311(6) 0.2864(5) 0.16654(17) 0.0205(11) Uani 1 1 d . . . . .
C36 C 0.6513(5) 0.3032(5) 0.17008(17) 0.0193(11) Uani 1 1 d . . . . .
C37 C 0.4255(7) 0.3365(6) 0.10929(19) 0.0284(14) Uani 1 1 d . . . . .
C38 C 0.4326(6) 0.2387(5) 0.18671(18) 0.0232(12) Uani 1 1 d . . . . .
H38A H 0.4468 0.1559 0.1914 0.028 Uiso 1 1 calc R U . H 1
H38B H 0.3540 0.2405 0.1706 0.028 Uiso 1 1 calc R U . H 1
C39 C 0.9088(6) 0.2969(5) 0.19655(19) 0.0236(12) Uani 1 1 d . . . . .
C40 C 0.9482(6) 0.2961(6) 0.1568(2) 0.0277(13) Uani 1 1 d . . . . .
H40 H 0.8947 0.2676 0.1336 0.033 Uiso 1 1 calc R U . . .
C41 C 1.0664(6) 0.3376(6) 0.1516(2) 0.0310(14) Uani 1 1 d . . . . .
H41 H 1.0949 0.3357 0.1248 0.037 Uiso 1 1 calc R U . . .
C42 C 1.1426(7) 0.3818(7) 0.1855(3) 0.0405(18) Uani 1 1 d . . . . .
H42 H 1.2230 0.4109 0.1817 0.049 Uiso 1 1 calc R U . . .
C43 C 1.1041(7) 0.3842(7) 0.2247(3) 0.0400(17) Uani 1 1 d . . . . .
H43 H 1.1571 0.4148 0.2478 0.048 Uiso 1 1 calc R U . . .
C44 C 0.9863(6) 0.3413(6) 0.2301(2) 0.0337(15) Uani 1 1 d . . . . .
H44 H 0.9589 0.3424 0.2570 0.040 Uiso 1 1 calc R U . . .
C45 C 0.7478(6) 0.0845(5) 0.18559(19) 0.0248(12) Uani 1 1 d . . . . .
C46 C 0.8255(6) 0.0306(6) 0.1575(2) 0.0324(15) Uani 1 1 d . . . . .
H46 H 0.8900 0.0760 0.1481 0.039 Uiso 1 1 calc R U . . .
C47 C 0.8084(7) -0.0906(6) 0.1431(2) 0.0393(17) Uani 1 1 d . . . . .
H47 H 0.8627 -0.1276 0.1243 0.047 Uiso 1 1 calc R U . . .
C48 C 0.7147(8) -0.1563(6) 0.1558(2) 0.0419(19) Uani 1 1 d . . . . .
H48 H 0.7025 -0.2381 0.1453 0.050 Uiso 1 1 calc R U . . .
C49 C 0.6382(8) -0.1043(6) 0.1837(3) 0.0429(19) Uani 1 1 d . . . . .
H49 H 0.5735 -0.1503 0.1928 0.052 Uiso 1 1 calc R U . . .
C50 C 0.6551(7) 0.0158(6) 0.1989(2) 0.0319(15) Uani 1 1 d . . . . .
H50 H 0.6025 0.0510 0.2186 0.038 Uiso 1 1 calc R U . . .
C51 C 0.5016(6) 0.5775(5) 0.05930(18) 0.0221(12) Uani 1 1 d . . . . .
C52 C 0.5555(6) 0.6436(5) 0.03121(19) 0.0249(12) Uani 1 1 d . . . . .
C53 C 0.6713(6) 0.6037(5) 0.02819(18) 0.0239(12) Uani 1 1 d . . . . .
C54 C 0.3745(6) 0.5884(6) 0.0719(2) 0.0314(14) Uani 1 1 d . . . . .
H54A H 0.3206 0.6001 0.0482 0.047 Uiso 1 1 calc R U . . .
H54B H 0.3708 0.6565 0.0933 0.047 Uiso 1 1 calc R U . . .
H54C H 0.3478 0.5156 0.0825 0.047 Uiso 1 1 calc R U . . .
C55 C 0.4960(7) 0.7343(6) 0.0091(2) 0.0330(15) Uani 1 1 d . . . . .
H55A H 0.5561 0.7706 -0.0069 0.049 Uiso 1 1 calc R U . . .
H55B H 0.4643 0.7958 0.0291 0.049 Uiso 1 1 calc R U . . .
H55C H 0.4285 0.6962 -0.0093 0.049 Uiso 1 1 calc R U . . .
C56 C 0.7714(6) 0.6459(6) 0.0039(2) 0.0318(14) Uani 1 1 d . . . . .
H56A H 0.8074 0.5773 -0.0115 0.048 Uiso 1 1 calc R U . . .
H56B H 0.8345 0.6908 0.0226 0.048 Uiso 1 1 calc R U . . .
H56C H 0.7379 0.6972 -0.0152 0.048 Uiso 1 1 calc R U . . .
C57 C 0.6671(6) 0.1625(5) 0.07090(18) 0.0234(12) Uani 1 1 d . . . . .
C58 C 0.7547(6) 0.1244(5) 0.0436(2) 0.0277(13) Uani 1 1 d . . . . .
C59 C 0.8204(6) 0.2265(6) 0.03752(19) 0.0267(13) Uani 1 1 d . . . . .
C60 C 0.5705(6) 0.0857(6) 0.0860(2) 0.0295(14) Uani 1 1 d . . . . .
H60A H 0.4902 0.1183 0.0811 0.044 Uiso 1 1 calc R U . . .
H60B H 0.5864 0.0835 0.1154 0.044 Uiso 1 1 calc R U . . .
H60C H 0.5715 0.0050 0.0712 0.044 Uiso 1 1 calc R U . . .
C61 C 0.7693(7) -0.0005(6) 0.0241(3) 0.0424(19) Uani 1 1 d . . . . .
H61A H 0.7105 -0.0194 0.0005 0.064 Uiso 1 1 calc R U . . .
H61B H 0.7542 -0.0552 0.0441 0.064 Uiso 1 1 calc R U . . .
H61C H 0.8526 -0.0088 0.0151 0.064 Uiso 1 1 calc R U . . .
C62 C 0.9254(8) 0.2419(7) 0.0111(2) 0.0434(19) Uani 1 1 d . . . . .
H62A H 0.9357 0.1673 -0.0069 0.065 Uiso 1 1 calc R U . . .
H62B H 1.0004 0.2631 0.0285 0.065 Uiso 1 1 calc R U . . .
H62C H 0.9087 0.3052 -0.0057 0.065 Uiso 1 1 calc R U . . .
C63 C 0.8358(5) 0.5617(5) 0.17151(18) 0.0216(11) Uani 1 1 d . . . . .
C64 C 0.9477(6) 0.6097(5) 0.16115(19) 0.0239(12) Uani 1 1 d . . . . .
C65 C 0.9538(5) 0.5723(5) 0.12005(19) 0.0232(12) Uani 1 1 d . . . . .
C66 C 0.7889(6) 0.5751(6) 0.21317(18) 0.0277(13) Uani 1 1 d . . . . .
H66A H 0.7541 0.6534 0.2191 0.042 Uiso 1 1 calc R U . . .
H66B H 0.8561 0.5678 0.2334 0.042 Uiso 1 1 calc R U . . .
H66C H 0.7254 0.5129 0.2145 0.042 Uiso 1 1 calc R U . . .
C67 C 1.0410(7) 0.6813(7) 0.1897(2) 0.0381(17) Uani 1 1 d . . . . .
H67A H 1.1221 0.6711 0.1790 0.057 Uiso 1 1 calc R U . . .
H67B H 1.0403 0.6544 0.2168 0.057 Uiso 1 1 calc R U . . .
H67C H 1.0217 0.7654 0.1922 0.057 Uiso 1 1 calc R U . . .
C68 C 1.0533(6) 0.5961(7) 0.0931(2) 0.0369(17) Uani 1 1 d . . . . .
H68A H 1.0711 0.5222 0.0759 0.055 Uiso 1 1 calc R U . . .
H68B H 1.1270 0.6267 0.1099 0.055 Uiso 1 1 calc R U . . .
H68C H 1.0277 0.6551 0.0755 0.055 Uiso 1 1 calc R U . . .

loop_
_atom_site_aniso_label
_atom_site_aniso_U_11
_atom_site_aniso_U_22
_atom_site_aniso_U_33
_atom_site_aniso_U_23
_atom_site_aniso_U_13
_atom_site_aniso_U_12
Cl1A 0.0302(12) 0.0325(11) 0.0644(17) 0.0085(10) 0.0048(10) 0.0064(10)
Cl2A 0.0404(14) 0.0302(11) 0.108(2) 0.0079(12) -0.0242(14) 0.0017(9)
Au1A 0.02263(12) 0.01692(11) 0.01680(11) 0.00056(8) 0.00169(8) 0.00407(8)
Au2A 0.01845(12) 0.01961(11) 0.01556(11) 0.00037(8) 0.00187(8) 0.00051(8)
Au2B 0.01845(12) 0.01961(11) 0.01556(11) 0.00037(8) 0.00187(8) 0.00051(8)
Au1B 0.02263(12) 0.01692(11) 0.01680(11) 0.00056(8) 0.00169(8) 0.00407(8)
B1 0.021(3) 0.013(2) 0.017(3) -0.002(2) 0.003(2) 0.004(2)
B2 0.019(3) 0.023(3) 0.018(3) 0.005(2) 0.004(2) -0.004(2)
I1 0.02246(19) 0.0338(2) 0.02224(19) 0.00359(15) 0.00605(15) 0.00513(16)
I2 0.0279(2) 0.02398(18) 0.0271(2) -0.00080(15) 0.00650(16) 0.00164(15)
N1 0.013(2) 0.016(2) 0.016(2) 0.0021(16) 0.0017(17) 0.0020(17)
N2 0.016(2) 0.016(2) 0.016(2) -0.0008(17) -0.0010(17) 0.0021(17)
N3 0.017(2) 0.018(2) 0.019(2) 0.0034(17) 0.0024(18) 0.0052(18)
N4 0.018(2) 0.016(2) 0.017(2) -0.0008(17) 0.0028(18) 0.0043(17)
N5 0.018(2) 0.015(2) 0.017(2) 0.0017(16) 0.0015(18) 0.0033(17)
N6 0.019(2) 0.018(2) 0.014(2) 0.0030(16) 0.0031(17) 0.0052(18)
N7 0.016(2) 0.022(2) 0.021(2) 0.0037(18) 0.0034(19) -0.0039(18)
N8 0.019(2) 0.025(2) 0.018(2) 0.0025(19) 0.0028(19) -0.0019(19)
N9 0.017(2) 0.025(2) 0.016(2) 0.0036(18) 0.0055(18) -0.0004(19)
N10 0.019(2) 0.027(2) 0.018(2) 0.0031(19) 0.0080(19) 0.000(2)
N11 0.018(2) 0.021(2) 0.018(2) 0.0022(18) 0.0070(18) -0.0006(18)
N12 0.018(2) 0.026(2) 0.017(2) 0.0051(18) 0.0056(19) -0.0028(19)
O1 0.053(3) 0.0163(19) 0.022(2) 0.0039(16) -0.005(2) 0.010(2)
O2 0.039(3) 0.023(2) 0.016(2) 0.0059(16) -0.0129(18) -0.0168(19)
P1 0.0177(7) 0.0178(6) 0.0164(6) 0.0011(5) 0.0005(5) 0.0023(5)
P2 0.0197(7) 0.0219(7) 0.0180(7) 0.0018(5) 0.0030(6) 0.0038(6)
W1 0.01673(11) 0.01385(9) 0.01373(10) 0.00007(7) 0.00075(8) 0.00386(8)
W2 0.01614(11) 0.01893(10) 0.01523(10) 0.00148(8) 0.00355(8) -0.00061(8)
C1 0.023(3) 0.015(2) 0.016(2) 0.0005(19) 0.002(2) -0.003(2)
C2 0.017(3) 0.018(2) 0.011(2) 0.0002(18) 0.0015(19) 0.000(2)
C3 0.020(3) 0.019(3) 0.026(3) -0.002(2) -0.004(2) 0.002(2)
C4 0.033(3) 0.016(2) 0.017(3) 0.003(2) 0.000(2) 0.003(2)
C5 0.017(3) 0.017(2) 0.024(3) 0.001(2) -0.002(2) 0.003(2)
C6 0.016(3) 0.025(3) 0.023(3) 0.006(2) -0.004(2) -0.001(2)
C7 0.029(3) 0.024(3) 0.035(4) -0.006(3) -0.003(3) 0.004(3)
C8 0.031(4) 0.019(3) 0.045(4) 0.003(3) -0.006(3) 0.004(3)
C9 0.039(4) 0.023(3) 0.040(4) 0.010(3) -0.016(3) 0.000(3)
C10 0.029(3) 0.022(3) 0.025(3) 0.002(2) 0.000(3) -0.002(2)
C11 0.021(3) 0.023(3) 0.020(3) 0.001(2) -0.001(2) 0.000(2)
C12 0.028(3) 0.018(3) 0.048(4) 0.004(3) 0.002(3) -0.003(2)
C13 0.041(4) 0.018(3) 0.052(5) 0.005(3) 0.004(3) -0.005(3)
C14 0.048(5) 0.040(4) 0.054(5) 0.011(4) 0.011(4) -0.011(4)
C15 0.044(5) 0.040(4) 0.069(6) 0.015(4) 0.030(4) -0.002(4)
C16 0.040(4) 0.026(3) 0.046(4) 0.005(3) 0.020(3) 0.001(3)
C17 0.018(3) 0.018(2) 0.016(2) 0.0035(19) 0.001(2) 0.003(2)
C18 0.022(3) 0.015(2) 0.018(3) 0.0017(19) -0.001(2) 0.001(2)
C19 0.023(3) 0.018(2) 0.017(3) 0.003(2) 0.001(2) 0.002(2)
C20 0.034(3) 0.023(3) 0.015(3) 0.001(2) 0.003(2) 0.000(2)
C21 0.045(4) 0.023(3) 0.029(3) 0.007(3) 0.000(3) 0.007(3)
C22 0.042(4) 0.021(3) 0.023(3) 0.004(2) 0.007(3) 0.012(3)
C23 0.017(3) 0.021(3) 0.019(3) 0.001(2) -0.003(2) 0.002(2)
C24 0.021(3) 0.021(3) 0.022(3) -0.001(2) -0.005(2) 0.002(2)
C25 0.024(3) 0.019(2) 0.016(2) 0.000(2) 0.000(2) 0.001(2)
C26 0.013(3) 0.033(3) 0.029(3) 0.001(3) 0.002(2) 0.005(2)
C27 0.022(3) 0.039(4) 0.033(4) -0.008(3) -0.008(3) -0.001(3)
C28 0.027(3) 0.034(3) 0.034(4) -0.014(3) -0.003(3) 0.007(3)
C29 0.022(3) 0.020(3) 0.016(3) 0.002(2) -0.004(2) 0.002(2)
C30 0.016(3) 0.026(3) 0.016(3) 0.006(2) -0.001(2) 0.002(2)
C31 0.018(3) 0.024(3) 0.016(2) 0.002(2) 0.002(2) 0.004(2)
C32 0.029(3) 0.017(3) 0.026(3) 0.004(2) 0.002(2) 0.001(2)
C33 0.024(3) 0.035(3) 0.027(3) 0.009(3) 0.006(3) 0.002(3)
C34 0.024(3) 0.030(3) 0.024(3) 0.005(2) 0.008(2) 0.011(2)
C35 0.028(3) 0.019(2) 0.014(2) -0.001(2) 0.005(2) -0.002(2)
C36 0.020(3) 0.023(3) 0.015(2) 0.003(2) 0.003(2) 0.001(2)
C37 0.041(4) 0.028(3) 0.021(3) 0.012(2) 0.014(3) 0.016(3)
C38 0.030(3) 0.017(2) 0.022(3) 0.002(2) 0.004(2) -0.005(2)
C39 0.024(3) 0.020(3) 0.028(3) 0.003(2) 0.005(2) 0.003(2)
C40 0.017(3) 0.032(3) 0.036(4) 0.007(3) 0.009(3) 0.004(2)
C41 0.024(3) 0.034(3) 0.039(4) 0.013(3) 0.012(3) 0.008(3)
C42 0.023(3) 0.041(4) 0.061(5) 0.021(4) 0.001(3) -0.001(3)
C43 0.028(4) 0.039(4) 0.052(5) 0.007(3) -0.009(3) -0.008(3)
C44 0.027(3) 0.038(4) 0.035(4) 0.004(3) -0.005(3) 0.001(3)
C45 0.030(3) 0.020(3) 0.025(3) 0.005(2) 0.005(3) 0.006(2)
C46 0.031(4) 0.027(3) 0.038(4) -0.002(3) 0.007(3) 0.005(3)
C47 0.041(4) 0.028(3) 0.048(4) -0.006(3) 0.017(4) 0.005(3)
C48 0.060(5) 0.017(3) 0.046(4) -0.004(3) 0.003(4) 0.010(3)
C49 0.056(5) 0.024(3) 0.048(5) 0.004(3) 0.012(4) -0.007(3)
C50 0.040(4) 0.024(3) 0.033(4) 0.006(3) 0.009(3) 0.001(3)
C51 0.023(3) 0.024(3) 0.019(3) 0.002(2) 0.001(2) -0.001(2)
C52 0.025(3) 0.024(3) 0.024(3) 0.003(2) -0.005(2) -0.004(2)
C53 0.030(3) 0.025(3) 0.016(3) 0.004(2) 0.000(2) -0.006(2)
C54 0.030(4) 0.036(3) 0.029(3) 0.005(3) 0.006(3) 0.004(3)
C55 0.036(4) 0.033(3) 0.031(4) 0.013(3) -0.004(3) -0.005(3)
C56 0.031(4) 0.035(3) 0.032(3) 0.010(3) 0.009(3) -0.003(3)
C57 0.026(3) 0.028(3) 0.016(3) 0.001(2) 0.003(2) 0.002(2)
C58 0.030(3) 0.022(3) 0.030(3) -0.002(2) 0.011(3) 0.003(2)
C59 0.029(3) 0.029(3) 0.021(3) -0.004(2) 0.007(2) 0.006(3)
C60 0.033(4) 0.026(3) 0.027(3) -0.004(2) 0.008(3) -0.007(3)
C61 0.041(4) 0.032(4) 0.053(5) -0.007(3) 0.020(4) 0.004(3)
C62 0.051(5) 0.035(4) 0.045(4) -0.004(3) 0.029(4) 0.000(3)
C63 0.022(3) 0.023(3) 0.020(3) 0.003(2) -0.001(2) 0.001(2)
C64 0.024(3) 0.022(3) 0.024(3) 0.000(2) 0.000(2) -0.001(2)
C65 0.020(3) 0.023(3) 0.027(3) 0.003(2) 0.003(2) -0.003(2)
C66 0.033(3) 0.029(3) 0.019(3) -0.005(2) 0.001(3) 0.001(3)
C67 0.029(4) 0.044(4) 0.037(4) -0.003(3) -0.003(3) -0.011(3)
C68 0.021(3) 0.058(5) 0.030(4) 0.001(3) 0.004(3) -0.010(3)

loop_
_atom_type_symbol
_atom_type_description
_atom_type_scat_dispersion_real
_atom_type_scat_dispersion_imag
_atom_type_scat_source
C C 0.0033 0.0016 'International Tables Vol C Tables 4.2.6.8 and 6.1.1.4'
H H 0.0000 0.0000 'International Tables Vol C Tables 4.2.6.8 and 6.1.1.4'
Au Au -2.0133 8.8022 'International Tables Vol C Tables 4.2.6.8 and 6.1.1.4'
B B 0.0013 0.0007 'International Tables Vol C Tables 4.2.6.8 and 6.1.1.4'
I I -0.4742 1.8119 'International Tables Vol C Tables 4.2.6.8 and 6.1.1.4'
N N 0.0061 0.0033 'International Tables Vol C Tables 4.2.6.8 and 6.1.1.4'
O O 0.0106 0.0060 'International Tables Vol C Tables 4.2.6.8 and 6.1.1.4'
P P 0.1023 0.0942 'International Tables Vol C Tables 4.2.6.8 and 6.1.1.4'
W W -0.8490 6.8722 'International Tables Vol C Tables 4.2.6.8 and 6.1.1.4'
Cl Cl 0.1484 0.1585 'International Tables Vol C Tables 4.2.6.8 and 6.1.1.4'

loop_
_geom_angle_atom_site_label_1
_geom_angle_atom_site_label_2
_geom_angle_atom_site_label_3
_geom_angle
_geom_angle_site_symmetry_1
_geom_angle_site_symmetry_3
_geom_angle_publ_flag
Cl1A C69A Cl2A 111.4(4) . . ?
Cl1A C69A H69A 109.3 . . ?
Cl2A C69A H69A 109.3 . . ?
Cl1A C69A H69B 109.3 . . ?
Cl2A C69A H69B 109.3 . . ?
H69A C69A H69B 108.0 . . ?
Cl1B C69B Cl2B 112.5(11) . . ?
Cl1B C69B H69C 109.1 . . ?
Cl2B C69B H69C 109.1 . . ?
Cl1B C69B H69D 109.1 . . ?
Cl2B C69B H69D 109.1 . . ?
H69C C69B H69D 107.8 . . ?
C69B Cl2B Cl5B 125(2) . . ?
Cl3A C70A Cl4A 113.2(9) . . ?
Cl3A C70A H70A 108.9 . . ?
Cl4A C70A H70A 108.9 . . ?
Cl3A C70A H70B 108.9 . . ?
Cl4A C70A H70B 108.9 . . ?
H70A C70A H70B 107.8 . . ?
Cl3B C70B Cl4B 110.9(10) . . ?
Cl3B C70B H70C 109.5 . . ?
Cl4B C70B H70C 109.5 . . ?
Cl3B C70B H70D 109.5 . . ?
Cl4B C70B H70D 109.5 . . ?
H70C C70B H70D 108.0 . . ?
Cl3C C70C Cl4C 112.5(10) . . ?
Cl3C C70C H70E 109.1 . . ?
Cl4C C70C H70E 109.1 . . ?
Cl3C C70C H70F 109.1 . . ?
Cl4C C70C H70F 109.1 . . ?
H70E C70C H70F 107.8 . . ?
C70C Cl3C Cl5C 84.6(12) . . ?
Cl5A C71A Cl6A 110.9(8) . . ?
Cl5B C71B Cl6B 111.1(9) . . ?
Cl5B C71B H71C 109.4 . . ?
Cl6B C71B H71C 109.4 . . ?
Cl5B C71B H71D 109.4 . . ?
Cl6B C71B H71D 109.4 . . ?
H71C C71B H71D 108.0 . . ?
C71B Cl5B Cl2B 105.1(15) . . ?
Cl5C C71C Cl6C 112.6(10) . . ?
Cl5C C71C H71E 109.1 . . ?
Cl6C C71C H71E 109.1 . . ?
Cl5C C71C H71F 109.1 . . ?
Cl6C C71C H71F 109.1 . . ?
H71E C71C H71F 107.8 . . ?
C71C Cl5C Cl3C 131(2) . . ?
Cl5D C71D Cl6D 111.3(11) . . ?
Cl5D C71D H71A 109.4 . . ?
Cl6D C71D H71A 109.4 . . ?
Cl5D C71D H71B 109.4 . . ?
Cl6D C71D H71B 109.4 . . ?
H71A C71D H71B 108.0 . . ?
C4 Au1A P2 171.87(15) . . ?
C4 Au1A Au2A 93.13(17) . . ?
P2 Au1A Au2A 91.01(4) . . ?
C38 Au2A P1 169.16(16) . . ?
C38 Au2A Au1A 90.95(18) . . ?
P1 Au2A Au1A 92.09(4) . . ?
P1 Au2B C38 125.7(2) . . ?
P1 Au2B Au1B 95.7(2) . . ?
C38 Au2B Au1B 96.3(3) . . ?
P1 Au2B I2 129.51(13) . . ?
C38 Au2B I2 89.62(16) . . ?
Au1B Au2B I2 117.1(2) . . ?
P2 Au1B C4 126.7(4) . . ?
P2 Au1B Au2B 99.0(3) . . ?
C4 Au1B Au2B 103.5(4) . . ?
N2 B1 N6 110.1(5) . . ?
N2 B1 N4 109.3(5) . . ?
N6 B1 N4 106.8(4) . . ?
N2 B1 H1 110.2 . . ?
N6 B1 H1 110.2 . . ?
N4 B1 H1 110.2 . . ?
N12 B2 N8 106.6(5) . . ?
N12 B2 N10 109.7(5) . . ?
N8 B2 N10 109.5(5) . . ?
N12 B2 H2 110.3 . . ?
N8 B2 H2 110.3 . . ?
N10 B2 H2 110.3 . . ?
W2 I2 Au2B 86.10(6) . . ?
C17 N1 N2 106.4(4) . . ?
C17 N1 W1 133.1(4) . . ?
N2 N1 W1 120.5(3) . . ?
C19 N2 N1 109.1(4) . . ?
C19 N2 B1 131.3(5) . . ?
N1 N2 B1 119.6(4) . . ?
C23 N3 N4 106.1(4) . . ?
C23 N3 W1 134.9(4) . . ?
N4 N3 W1 118.7(3) . . ?
C25 N4 N3 110.2(4) . . ?
C25 N4 B1 128.7(4) . . ?
N3 N4 B1 121.2(4) . . ?
C29 N5 N6 107.2(4) . . ?
C29 N5 W1 131.6(4) . . ?
N6 N5 W1 120.3(3) . . ?
C31 N6 N5 108.4(4) . . ?
C31 N6 B1 130.9(5) . . ?
N5 N6 B1 119.9(4) . . ?
C51 N7 N8 106.4(5) . . ?
C51 N7 W2 134.3(4) . . ?
N8 N7 W2 118.2(4) . . ?
C53 N8 N7 109.1(5) . . ?
C53 N8 B2 129.0(5) . . ?
N7 N8 B2 121.7(5) . . ?
C57 N9 N10 106.4(5) . . ?
C57 N9 W2 132.3(4) . . ?
N10 N9 W2 121.0(4) . . ?
C59 N10 N9 109.4(5) . . ?
C59 N10 B2 130.0(5) . . ?
N9 N10 B2 120.3(5) . . ?
C63 N11 N12 106.2(5) . . ?
C63 N11 W2 133.2(4) . . ?
N12 N11 W2 120.6(4) . . ?
C65 N12 N11 109.7(5) . . ?
C65 N12 B2 130.4(5) . . ?
N11 N12 B2 119.4(5) . . ?
C2 P1 C5 107.5(3) . . ?
C2 P1 C11 104.9(3) . . ?
C5 P1 C11 103.5(3) . . ?
C2 P1 Au2A 114.05(18) . . ?
C5 P1 Au2A 120.1(2) . . ?
C11 P1 Au2A 105.11(19) . . ?
C2 P1 Au2B 102.8(2) . . ?
C5 P1 Au2B 108.1(2) . . ?
C11 P1 Au2B 128.7(2) . . ?
C36 P2 C39 108.7(3) . . ?
C36 P2 C45 103.2(3) . . ?
C39 P2 C45 106.6(3) . . ?
C36 P2 Au1A 113.67(19) . . ?
C39 P2 Au1A 115.6(2) . . ?
C45 P2 Au1A 108.1(2) . . ?
C36 P2 Au1B 99.0(3) . . ?
C39 P2 Au1B 106.5(3) . . ?
C45 P2 Au1B 131.2(3) . . ?
C3 W1 C2 105.6(2) . . ?
C3 W1 C1 69.6(2) . . ?
C2 W1 C1 37.7(2) . . ?
C3 W1 N5 95.4(2) . . ?
C2 W1 N5 87.69(19) . . ?
C1 W1 N5 101.7(2) . . ?
C3 W1 N1 166.8(2) . . ?
C2 W1 N1 87.56(19) . . ?
C1 W1 N1 123.1(2) . . ?
N5 W1 N1 85.94(16) . . ?
C3 W1 N3 85.4(2) . . ?
C2 W1 N3 163.11(19) . . ?
C1 W1 N3 154.94(19) . . ?
N5 W1 N3 78.41(17) . . ?
N1 W1 N3 81.98(16) . . ?
C3 W1 I1 88.13(18) . . ?
C2 W1 I1 104.26(15) . . ?
C1 W1 I1 92.05(16) . . ?
N5 W1 I1 166.19(12) . . ?
N1 W1 I1 87.66(11) . . ?
N3 W1 I1 88.59(12) . . ?
C37 W2 C36 105.1(2) . . ?
C37 W2 C35 69.1(2) . . ?
C36 W2 C35 37.7(2) . . ?
C37 W2 N9 94.0(2) . . ?
C36 W2 N9 89.1(2) . . ?
C35 W2 N9 102.3(2) . . ?
C37 W2 N7 87.6(2) . . ?
C36 W2 N7 163.6(2) . . ?
C35 W2 N7 156.7(2) . . ?
N9 W2 N7 79.54(18) . . ?
C37 W2 N11 168.3(2) . . ?
C36 W2 N11 86.6(2) . . ?
C35 W2 N11 122.3(2) . . ?
N9 W2 N11 86.24(17) . . ?
N7 W2 N11 80.93(17) . . ?
C37 W2 I2 86.60(17) . . ?
C36 W2 I2 101.10(16) . . ?
C35 W2 I2 87.96(15) . . ?
N9 W2 I2 169.30(13) . . ?
N7 W2 I2 89.82(12) . . ?
N11 W2 I2 91.00(12) . . ?
C2 C1 C4 142.2(5) . . ?
C2 C1 W1 68.7(3) . . ?
C4 C1 W1 148.4(5) . . ?
C1 C2 P1 129.6(4) . . ?
C1 C2 W1 73.6(3) . . ?
P1 C2 W1 156.7(3) . . ?
O1 C3 W1 177.5(5) . . ?
C1 C4 Au1A 105.5(4) . . ?
C1 C4 Au1B 84.1(4) . . ?
C1 C4 H4A 110.6 . . ?
Au1A C4 H4A 110.6 . . ?
C1 C4 H4B 110.6 . . ?
Au1A C4 H4B 110.6 . . ?
H4A C4 H4B 108.8 . . ?
C6 C5 C10 119.8(5) . . ?
C6 C5 P1 119.7(4) . . ?
C10 C5 P1 120.4(4) . . ?
C7 C6 C5 120.0(6) . . ?
C7 C6 H6 120.0 . . ?
C5 C6 H6 120.0 . . ?
C8 C7 C6 120.0(6) . . ?
C8 C7 H7 120.0 . . ?
C6 C7 H7 120.0 . . ?
C7 C8 C9 120.6(6) . . ?
C7 C8 H8 119.7 . . ?
C9 C8 H8 119.7 . . ?
C8 C9 C10 120.5(6) . . ?
C8 C9 H9 119.7 . . ?
C10 C9 H9 119.7 . . ?
C9 C10 C5 119.1(6) . . ?
C9 C10 H10 120.5 . . ?
C5 C10 H10 120.5 . . ?
C16 C11 C12 117.7(6) . . ?
C16 C11 P1 125.0(5) . . ?
C12 C11 P1 117.3(5) . . ?
C13 C12 C11 121.3(7) . . ?
C13 C12 H12 119.3 . . ?
C11 C12 H12 119.3 . . ?
C14 C13 C12 119.3(6) . . ?
C14 C13 H13 120.3 . . ?
C12 C13 H13 120.3 . . ?
C15 C14 C13 120.5(7) . . ?
C15 C14 H14 119.7 . . ?
C13 C14 H14 119.7 . . ?
C14 C15 C16 118.7(7) . . ?
C14 C15 H15 120.7 . . ?
C16 C15 H15 120.7 . . ?
C11 C16 C15 122.4(7) . . ?
C11 C16 H16 118.8 . . ?
C15 C16 H16 118.8 . . ?
N1 C17 C18 110.4(5) . . ?
N1 C17 C20 125.5(5) . . ?
C18 C17 C20 124.1(5) . . ?
C19 C18 C17 105.4(5) . . ?
C19 C18 C21 129.3(5) . . ?
C17 C18 C21 125.3(5) . . ?
N2 C19 C18 108.7(5) . . ?
N2 C19 C22 121.7(5) . . ?
C18 C19 C22 129.6(5) . . ?
C17 C20 H20A 109.5 . . ?
C17 C20 H20B 109.5 . . ?
H20A C20 H20B 109.5 . . ?
C17 C20 H20C 109.5 . . ?
H20A C20 H20C 109.5 . . ?
H20B C20 H20C 109.5 . . ?
C18 C21 H21A 109.5 . . ?
C18 C21 H21B 109.5 . . ?
H21A C21 H21B 109.5 . . ?
C18 C21 H21C 109.5 . . ?
H21A C21 H21C 109.5 . . ?
H21B C21 H21C 109.5 . . ?
C19 C22 H22A 109.5 . . ?
C19 C22 H22B 109.5 . . ?
H22A C22 H22B 109.5 . . ?
C19 C22 H22C 109.5 . . ?
H22A C22 H22C 109.5 . . ?
H22B C22 H22C 109.5 . . ?
N3 C23 C24 110.4(5) . . ?
N3 C23 C26 124.3(5) . . ?
C24 C23 C26 125.4(5) . . ?
C23 C24 C25 105.5(5) . . ?
C23 C24 C27 127.1(6) . . ?
C25 C24 C27 127.3(5) . . ?
N4 C25 C24 107.8(5) . . ?
N4 C25 C28 123.6(5) . . ?
C24 C25 C28 128.5(5) . . ?
C23 C26 H26A 109.5 . . ?
C23 C26 H26B 109.5 . . ?
H26A C26 H26B 109.5 . . ?
C23 C26 H26C 109.5 . . ?
H26A C26 H26C 109.5 . . ?
H26B C26 H26C 109.5 . . ?
C24 C27 H27A 109.5 . . ?
C24 C27 H27B 109.5 . . ?
H27A C27 H27B 109.5 . . ?
C24 C27 H27C 109.5 . . ?
H27A C27 H27C 109.5 . . ?
H27B C27 H27C 109.5 . . ?
C25 C28 H28A 109.5 . . ?
C25 C28 H28B 109.5 . . ?
H28A C28 H28B 109.5 . . ?
C25 C28 H28C 109.5 . . ?
H28A C28 H28C 109.5 . . ?
H28B C28 H28C 109.5 . . ?
N5 C29 C30 110.1(5) . . ?
N5 C29 C32 124.1(5) . . ?
C30 C29 C32 125.7(5) . . ?
C31 C30 C29 104.5(5) . . ?
C31 C30 C33 129.0(5) . . ?
C29 C30 C33 126.5(5) . . ?
N6 C31 C30 109.7(5) . . ?
N6 C31 C34 121.7(5) . . ?
C30 C31 C34 128.6(5) . . ?
C29 C32 H32A 109.5 . . ?
C29 C32 H32B 109.5 . . ?
H32A C32 H32B 109.5 . . ?
C29 C32 H32C 109.5 . . ?
H32A C32 H32C 109.5 . . ?
H32B C32 H32C 109.5 . . ?
C30 C33 H33A 109.5 . . ?
C30 C33 H33B 109.5 . . ?
H33A C33 H33B 109.5 . . ?
C30 C33 H33C 109.5 . . ?
H33A C33 H33C 109.5 . . ?
H33B C33 H33C 109.5 . . ?
C31 C34 H34A 109.5 . . ?
C31 C34 H34B 109.5 . . ?
H34A C34 H34B 109.5 . . ?
C31 C34 H34C 109.5 . . ?
H34A C34 H34C 109.5 . . ?
H34B C34 H34C 109.5 . . ?
C36 C35 C38 141.0(6) . . ?
C36 C35 W2 68.0(3) . . ?
C38 C35 W2 149.3(5) . . ?
C35 C36 P2 127.5(5) . . ?
C35 C36 W2 74.3(4) . . ?
P2 C36 W2 158.1(3) . . ?
O2 C37 W2 177.6(6) . . ?
C35 C38 Au2A 103.3(4) . . ?
C35 C38 Au2B 83.8(3) . . ?
C35 C38 H38A 111.1 . . ?
Au2A C38 H38A 111.1 . . ?
C35 C38 H38B 111.1 . . ?
Au2A C38 H38B 111.1 . . ?
H38A C38 H38B 109.1 . . ?
C44 C39 C40 120.1(6) . . ?
C44 C39 P2 119.5(5) . . ?
C40 C39 P2 120.4(5) . . ?
C41 C40 C39 119.2(6) . . ?
C41 C40 H40 120.4 . . ?
C39 C40 H40 120.4 . . ?
C42 C41 C40 120.0(7) . . ?
C42 C41 H41 120.0 . . ?
C40 C41 H41 120.0 . . ?
C43 C42 C41 121.2(7) . . ?
C43 C42 H42 119.4 . . ?
C41 C42 H42 119.4 . . ?
C42 C43 C44 119.1(7) . . ?
C42 C43 H43 120.5 . . ?
C44 C43 H43 120.5 . . ?
C39 C44 C43 120.5(7) . . ?
C39 C44 H44 119.8 . . ?
C43 C44 H44 119.8 . . ?
C50 C45 C46 118.7(6) . . ?
C50 C45 P2 117.6(5) . . ?
C46 C45 P2 123.6(5) . . ?
C45 C46 C47 119.8(7) . . ?
C45 C46 H46 120.1 . . ?
C47 C46 H46 120.1 . . ?
C48 C47 C46 120.7(7) . . ?
C48 C47 H47 119.6 . . ?
C46 C47 H47 119.6 . . ?
C47 C48 C49 120.0(6) . . ?
C47 C48 H48 120.0 . . ?
C49 C48 H48 120.0 . . ?
C48 C49 C50 120.1(7) . . ?
C48 C49 H49 120.0 . . ?
C50 C49 H49 120.0 . . ?
C45 C50 C49 120.7(7) . . ?
C45 C50 H50 119.6 . . ?
C49 C50 H50 119.6 . . ?
N7 C51 C52 110.0(5) . . ?
N7 C51 C54 125.2(5) . . ?
C52 C51 C54 124.8(6) . . ?
C53 C52 C51 105.0(5) . . ?
C53 C52 C55 128.4(6) . . ?
C51 C52 C55 126.6(6) . . ?
N8 C53 C52 109.5(5) . . ?
N8 C53 C56 122.0(6) . . ?
C52 C53 C56 128.4(6) . . ?
C51 C54 H54A 109.5 . . ?
C51 C54 H54B 109.5 . . ?
H54A C54 H54B 109.5 . . ?
C51 C54 H54C 109.5 . . ?
H54A C54 H54C 109.5 . . ?
H54B C54 H54C 109.5 . . ?
C52 C55 H55A 109.5 . . ?
C52 C55 H55B 109.5 . . ?
H55A C55 H55B 109.5 . . ?
C52 C55 H55C 109.5 . . ?
H55A C55 H55C 109.5 . . ?
H55B C55 H55C 109.5 . . ?
C53 C56 H56A 109.5 . . ?
C53 C56 H56B 109.5 . . ?
H56A C56 H56B 109.5 . . ?
C53 C56 H56C 109.5 . . ?
H56A C56 H56C 109.5 . . ?
H56B C56 H56C 109.5 . . ?
N9 C57 C58 110.4(5) . . ?
N9 C57 C60 123.5(5) . . ?
C58 C57 C60 126.1(6) . . ?
C59 C58 C57 105.5(5) . . ?
C59 C58 C61 128.3(6) . . ?
C57 C58 C61 126.2(6) . . ?
N10 C59 C58 108.3(5) . . ?
N10 C59 C62 121.6(6) . . ?
C58 C59 C62 130.1(6) . . ?
C57 C60 H60A 109.5 . . ?
C57 C60 H60B 109.5 . . ?
H60A C60 H60B 109.5 . . ?
C57 C60 H60C 109.5 . . ?
H60A C60 H60C 109.5 . . ?
H60B C60 H60C 109.5 . . ?
C58 C61 H61A 109.5 . . ?
C58 C61 H61B 109.5 . . ?
H61A C61 H61B 109.5 . . ?
C58 C61 H61C 109.5 . . ?
H61A C61 H61C 109.5 . . ?
H61B C61 H61C 109.5 . . ?
C59 C62 H62A 109.5 . . ?
C59 C62 H62B 109.5 . . ?
H62A C62 H62B 109.5 . . ?
C59 C62 H62C 109.5 . . ?
H62A C62 H62C 109.5 . . ?
H62B C62 H62C 109.5 . . ?
N11 C63 C64 110.0(5) . . ?
N11 C63 C66 124.5(5) . . ?
C64 C63 C66 125.5(5) . . ?
C65 C64 C63 105.1(5) . . ?
C65 C64 C67 128.3(6) . . ?
C63 C64 C67 126.5(6) . . ?
N12 C65 C64 108.9(5) . . ?
N12 C65 C68 122.8(6) . . ?
C64 C65 C68 128.3(6) . . ?
C63 C66 H66A 109.5 . . ?
C63 C66 H66B 109.5 . . ?
H66A C66 H66B 109.5 . . ?
C63 C66 H66C 109.5 . . ?
H66A C66 H66C 109.5 . . ?
H66B C66 H66C 109.5 . . ?
C64 C67 H67A 109.5 . . ?
C64 C67 H67B 109.5 . . ?
H67A C67 H67B 109.5 . . ?
C64 C67 H67C 109.5 . . ?
H67A C67 H67C 109.5 . . ?
H67B C67 H67C 109.5 . . ?
C65 C68 H68A 109.5 . . ?
C65 C68 H68B 109.5 . . ?
H68A C68 H68B 109.5 . . ?
C65 C68 H68C 109.5 . . ?
H68A C68 H68C 109.5 . . ?
H68B C68 H68C 109.5 . . ?

loop_
_geom_bond_atom_site_label_1
_geom_bond_atom_site_label_2
_geom_bond_distance
_geom_bond_site_symmetry_2
_geom_bond_publ_flag
C69A Cl1A 1.745(8) . ?
C69A Cl2A 1.746(8) . ?
C69A H69A 0.9900 . ?
C69A H69B 0.9900 . ?
C69B Cl1B 1.740(11) . ?
C69B Cl2B 1.753(11) . ?
C69B H69C 0.9900 . ?
C69B H69D 0.9900 . ?
Cl2B Cl5B 2.07(3) . ?
C70A Cl3A 1.742(11) . ?
C70A Cl4A 1.757(11) . ?
C70A H70A 0.9900 . ?
C70A H70B 0.9900 . ?
C70B Cl3B 1.741(12) . ?
C70B Cl4B 1.751(11) . ?
C70B H70C 0.9900 . ?
C70B H70D 0.9900 . ?
C70C Cl3C 1.741(11) . ?
C70C Cl4C 1.749(11) . ?
C70C H70E 0.9900 . ?
C70C H70F 0.9900 . ?
Cl3C Cl5C 2.38(3) . ?
C71A Cl5A 1.742(11) . ?
C71A Cl6A 1.755(11) . ?
C71B Cl5B 1.741(11) . ?
C71B Cl6B 1.756(11) . ?
C71B H71C 0.9900 . ?
C71B H71D 0.9900 . ?
C71C Cl5C 1.741(12) . ?
C71C Cl6C 1.755(11) . ?
C71C H71E 0.9900 . ?
C71C H71F 0.9900 . ?
C71D Cl5D 1.742(12) . ?
C71D Cl6D 1.753(11) . ?
C71D H71A 0.9900 . ?
C71D H71B 0.9900 . ?
Au1A C4 2.106(6) . ?
Au1A P2 2.2842(15) . ?
Au1A Au2A 3.2554(4) . ?
Au2A C38 2.119(6) . ?
Au2A P1 2.2793(14) . ?
Au2B P1 2.322(4) . ?
Au2B C38 2.597(7) . ?
Au2B Au1B 2.643(10) . ?
Au2B I2 3.085(3) . ?
Au1B P2 2.376(8) . ?
Au1B C4 2.523(10) . ?
B1 N2 1.516(8) . ?
B1 N6 1.528(8) . ?
B1 N4 1.549(8) . ?
B1 H1 1.0000 . ?
B2 N12 1.528(8) . ?
B2 N8 1.538(8) . ?
B2 N10 1.544(8) . ?
B2 H2 1.0000 . ?
I1 W1 2.7904(5) . ?
I2 W2 2.7912(5) . ?
N1 C17 1.339(7) . ?
N1 N2 1.378(6) . ?
N1 W1 2.229(4) . ?
N2 C19 1.361(7) . ?
N3 C23 1.356(7) . ?
N3 N4 1.369(6) . ?
N3 W1 2.246(5) . ?
N4 C25 1.351(7) . ?
N5 C29 1.345(7) . ?
N5 N6 1.371(6) . ?
N5 W1 2.176(5) . ?
N6 C31 1.355(7) . ?
N7 C51 1.351(8) . ?
N7 N8 1.377(6) . ?
N7 W2 2.249(5) . ?
N8 C53 1.354(7) . ?
N9 C57 1.348(7) . ?
N9 N10 1.377(6) . ?
N9 W2 2.158(5) . ?
N10 C59 1.358(7) . ?
N11 C63 1.351(7) . ?
N11 N12 1.367(6) . ?
N11 W2 2.253(5) . ?
N12 C65 1.351(7) . ?
O1 C3 1.131(7) . ?
O2 C37 1.048(8) . ?
P1 C2 1.787(6) . ?
P1 C5 1.804(6) . ?
P1 C11 1.839(6) . ?
P2 C36 1.786(6) . ?
P2 C39 1.801(6) . ?
P2 C45 1.828(6) . ?
W1 C3 1.953(6) . ?
W1 C2 2.013(5) . ?
W1 C1 2.073(5) . ?
W2 C37 1.983(8) . ?
W2 C36 2.003(6) . ?
W2 C35 2.080(6) . ?
C1 C2 1.322(8) . ?
C1 C4 1.440(7) . ?
C4 H4A 0.9900 . ?
C4 H4B 0.9900 . ?
C5 C6 1.390(8) . ?
C5 C10 1.397(8) . ?
C6 C7 1.383(8) . ?
C6 H6 0.9500 . ?
C7 C8 1.368(9) . ?
C7 H7 0.9500 . ?
C8 C9 1.379(10) . ?
C8 H8 0.9500 . ?
C9 C10 1.382(9) . ?
C9 H9 0.9500 . ?
C10 H10 0.9500 . ?
C11 C16 1.374(9) . ?
C11 C12 1.388(8) . ?
C12 C13 1.386(9) . ?
C12 H12 0.9500 . ?
C13 C14 1.382(11) . ?
C13 H13 0.9500 . ?
C14 C15 1.380(11) . ?
C14 H14 0.9500 . ?
C15 C16 1.387(10) . ?
C15 H15 0.9500 . ?
C16 H16 0.9500 . ?
C17 C18 1.402(7) . ?
C17 C20 1.481(8) . ?
C18 C19 1.365(8) . ?
C18 C21 1.494(8) . ?
C19 C22 1.503(8) . ?
C20 H20A 0.9800 . ?
C20 H20B 0.9800 . ?
C20 H20C 0.9800 . ?
C21 H21A 0.9800 . ?
C21 H21B 0.9800 . ?
C21 H21C 0.9800 . ?
C22 H22A 0.9800 . ?
C22 H22B 0.9800 . ?
C22 H22C 0.9800 . ?
C23 C24 1.384(8) . ?
C23 C26 1.486(8) . ?
C24 C25 1.392(8) . ?
C24 C27 1.496(8) . ?
C25 C28 1.484(8) . ?
C26 H26A 0.9800 . ?
C26 H26B 0.9800 . ?
C26 H26C 0.9800 . ?
C27 H27A 0.9800 . ?
C27 H27B 0.9800 . ?
C27 H27C 0.9800 . ?
C28 H28A 0.9800 . ?
C28 H28B 0.9800 . ?
C28 H28C 0.9800 . ?
C29 C30 1.402(8) . ?
C29 C32 1.487(8) . ?
C30 C31 1.378(8) . ?
C30 C33 1.496(8) . ?
C31 C34 1.509(8) . ?
C32 H32A 0.9800 . ?
C32 H32B 0.9800 . ?
C32 H32C 0.9800 . ?
C33 H33A 0.9800 . ?
C33 H33B 0.9800 . ?
C33 H33C 0.9800 . ?
C34 H34A 0.9800 . ?
C34 H34B 0.9800 . ?
C34 H34C 0.9800 . ?
C35 C36 1.321(8) . ?
C35 C38 1.426(8) . ?
C38 H38A 0.9900 . ?
C38 H38B 0.9900 . ?
C39 C44 1.384(9) . ?
C39 C40 1.401(9) . ?
C40 C41 1.390(9) . ?
C40 H40 0.9500 . ?
C41 C42 1.385(11) . ?
C41 H41 0.9500 . ?
C42 C43 1.379(11) . ?
C42 H42 0.9500 . ?
C43 C44 1.392(10) . ?
C43 H43 0.9500 . ?
C44 H44 0.9500 . ?
C45 C50 1.384(9) . ?
C45 C46 1.389(9) . ?
C46 C47 1.397(9) . ?
C46 H46 0.9500 . ?
C47 C48 1.364(11) . ?
C47 H47 0.9500 . ?
C48 C49 1.369(11) . ?
C48 H48 0.9500 . ?
C49 C50 1.391(9) . ?
C49 H49 0.9500 . ?
C50 H50 0.9500 . ?
C51 C52 1.408(8) . ?
C51 C54 1.479(9) . ?
C52 C53 1.367(9) . ?
C52 C55 1.487(9) . ?
C53 C56 1.494(9) . ?
C54 H54A 0.9800 . ?
C54 H54B 0.9800 . ?
C54 H54C 0.9800 . ?
C55 H55A 0.9800 . ?
C55 H55B 0.9800 . ?
C55 H55C 0.9800 . ?
C56 H56A 0.9800 . ?
C56 H56B 0.9800 . ?
C56 H56C 0.9800 . ?
C57 C58 1.392(8) . ?
C57 C60 1.494(9) . ?
C58 C59 1.386(9) . ?
C58 C61 1.495(9) . ?
C59 C62 1.500(9) . ?
C60 H60A 0.9800 . ?
C60 H60B 0.9800 . ?
C60 H60C 0.9800 . ?
C61 H61A 0.9800 . ?
C61 H61B 0.9800 . ?
C61 H61C 0.9800 . ?
C62 H62A 0.9800 . ?
C62 H62B 0.9800 . ?
C62 H62C 0.9800 . ?
C63 C64 1.402(8) . ?
C63 C66 1.483(8) . ?
C64 C65 1.370(8) . ?
C64 C67 1.491(9) . ?
C65 C68 1.484(9) . ?
C66 H66A 0.9800 . ?
C66 H66B 0.9800 . ?
C66 H66C 0.9800 . ?
C67 H67A 0.9800 . ?
C67 H67B 0.9800 . ?
C67 H67C 0.9800 . ?
C68 H68A 0.9800 . ?
C68 H68B 0.9800 . ?
C68 H68C 0.9800 . ?

loop_
_geom_torsion_atom_site_label_1
_geom_torsion_atom_site_label_2
_geom_torsion_atom_site_label_3
_geom_torsion_atom_site_label_4
_geom_torsion
_geom_torsion_site_symmetry_1
_geom_torsion_site_symmetry_2
_geom_torsion_site_symmetry_3
_geom_torsion_site_symmetry_4
_geom_torsion_publ_flag
Cl1B C69B Cl2B Cl5B 97(3) . . . . ?
Cl4C C70C Cl3C Cl5C -136.2(19) . . . . ?
Cl6B C71B Cl5B Cl2B 145(2) . . . . ?
Cl6C C71C Cl5C Cl3C 109(3) . . . . ?
C17 N1 N2 C19 -1.0(6) . . . . ?
W1 N1 N2 C19 178.3(4) . . . . ?
C17 N1 N2 B1 178.6(5) . . . . ?
W1 N1 N2 B1 -2.1(6) . . . . ?
N6 B1 N2 C19 123.4(6) . . . . ?
N4 B1 N2 C19 -119.6(6) . . . . ?
N6 B1 N2 N1 -56.1(6) . . . . ?
N4 B1 N2 N1 60.9(6) . . . . ?
C23 N3 N4 C25 -0.3(6) . . . . ?
W1 N3 N4 C25 174.7(4) . . . . ?
C23 N3 N4 B1 -178.7(5) . . . . ?
W1 N3 N4 B1 -3.8(6) . . . . ?
N2 B1 N4 C25 124.0(6) . . . . ?
N6 B1 N4 C25 -116.9(6) . . . . ?
N2 B1 N4 N3 -57.8(6) . . . . ?
N6 B1 N4 N3 61.3(6) . . . . ?
C29 N5 N6 C31 0.4(6) . . . . ?
W1 N5 N6 C31 170.9(4) . . . . ?
C29 N5 N6 B1 171.5(5) . . . . ?
W1 N5 N6 B1 -18.0(6) . . . . ?
N2 B1 N6 C31 -121.6(6) . . . . ?
N4 B1 N6 C31 119.8(6) . . . . ?
N2 B1 N6 N5 69.6(6) . . . . ?
N4 B1 N6 N5 -49.0(6) . . . . ?
C51 N7 N8 C53 2.5(6) . . . . ?
W2 N7 N8 C53 -167.0(4) . . . . ?
C51 N7 N8 B2 176.9(5) . . . . ?
W2 N7 N8 B2 7.4(6) . . . . ?
N12 B2 N8 C53 106.6(6) . . . . ?
N10 B2 N8 C53 -134.8(6) . . . . ?
N12 B2 N8 N7 -66.6(6) . . . . ?
N10 B2 N8 N7 52.0(7) . . . . ?
C57 N9 N10 C59 -0.6(6) . . . . ?
W2 N9 N10 C59 173.4(4) . . . . ?
C57 N9 N10 B2 174.1(5) . . . . ?
W2 N9 N10 B2 -11.9(7) . . . . ?
N12 B2 N10 C59 -120.4(7) . . . . ?
N8 B2 N10 C59 122.9(6) . . . . ?
N12 B2 N10 N9 66.1(7) . . . . ?
N8 B2 N10 N9 -50.6(7) . . . . ?
C63 N11 N12 C65 -1.0(6) . . . . ?
W2 N11 N12 C65 178.3(4) . . . . ?
C63 N11 N12 B2 -173.9(5) . . . . ?
W2 N11 N12 B2 5.4(6) . . . . ?
N8 B2 N12 C65 -113.4(6) . . . . ?
N10 B2 N12 C65 128.1(6) . . . . ?
N8 B2 N12 N11 57.8(6) . . . . ?
N10 B2 N12 N11 -60.7(7) . . . . ?
C4 C1 C2 P1 6.7(12) . . . . ?
W1 C1 C2 P1 177.6(5) . . . . ?
C4 C1 C2 W1 -171.0(9) . . . . ?
C5 P1 C2 C1 179.8(5) . . . . ?
C11 P1 C2 C1 70.1(6) . . . . ?
Au2A P1 C2 C1 -44.4(6) . . . . ?
Au2B P1 C2 C1 -66.3(6) . . . . ?
C5 P1 C2 W1 -6.0(9) . . . . ?
C11 P1 C2 W1 -115.7(8) . . . . ?
Au2A P1 C2 W1 129.8(7) . . . . ?
Au2B P1 C2 W1 107.9(8) . . . . ?
C2 C1 C4 Au1A 63.1(9) . . . . ?
W1 C1 C4 Au1A -100.7(7) . . . . ?
C2 C1 C4 Au1B 65.5(9) . . . . ?
W1 C1 C4 Au1B -98.3(8) . . . . ?
C2 P1 C5 C6 -46.4(5) . . . . ?
C11 P1 C5 C6 64.2(5) . . . . ?
Au2A P1 C5 C6 -179.1(4) . . . . ?
Au2B P1 C5 C6 -156.8(4) . . . . ?
C2 P1 C5 C10 136.7(5) . . . . ?
C11 P1 C5 C10 -112.6(5) . . . . ?
Au2A P1 C5 C10 4.1(6) . . . . ?
Au2B P1 C5 C10 26.4(5) . . . . ?
C10 C5 C6 C7 1.8(9) . . . . ?
P1 C5 C6 C7 -175.1(5) . . . . ?
C5 C6 C7 C8 -1.0(10) . . . . ?
C6 C7 C8 C9 0.1(11) . . . . ?
C7 C8 C9 C10 0.0(11) . . . . ?
C8 C9 C10 C5 0.8(10) . . . . ?
C6 C5 C10 C9 -1.7(9) . . . . ?
P1 C5 C10 C9 175.1(5) . . . . ?
C2 P1 C11 C16 105.3(6) . . . . ?
C5 P1 C11 C16 -7.3(7) . . . . ?
Au2A P1 C11 C16 -134.2(6) . . . . ?
Au2B P1 C11 C16 -134.3(6) . . . . ?
C2 P1 C11 C12 -75.9(5) . . . . ?
C5 P1 C11 C12 171.5(5) . . . . ?
Au2A P1 C11 C12 44.7(5) . . . . ?
Au2B P1 C11 C12 44.5(6) . . . . ?
C16 C11 C12 C13 -3.2(10) . . . . ?
P1 C11 C12 C13 177.9(6) . . . . ?
C11 C12 C13 C14 2.7(12) . . . . ?
C12 C13 C14 C15 -0.5(13) . . . . ?
C13 C14 C15 C16 -1.0(14) . . . . ?
C12 C11 C16 C15 1.7(11) . . . . ?
P1 C11 C16 C15 -179.5(7) . . . . ?
C14 C15 C16 C11 0.4(14) . . . . ?
N2 N1 C17 C18 0.8(6) . . . . ?
W1 N1 C17 C18 -178.4(4) . . . . ?
N2 N1 C17 C20 -178.9(5) . . . . ?
W1 N1 C17 C20 1.9(9) . . . . ?
N1 C17 C18 C19 -0.3(7) . . . . ?
C20 C17 C18 C19 179.4(6) . . . . ?
N1 C17 C18 C21 -179.5(6) . . . . ?
C20 C17 C18 C21 0.2(10) . . . . ?
N1 N2 C19 C18 0.8(6) . . . . ?
B1 N2 C19 C18 -178.7(5) . . . . ?
N1 N2 C19 C22 -179.6(5) . . . . ?
B1 N2 C19 C22 0.9(9) . . . . ?
C17 C18 C19 N2 -0.3(7) . . . . ?
C21 C18 C19 N2 178.8(6) . . . . ?
C17 C18 C19 C22 -179.8(6) . . . . ?
C21 C18 C19 C22 -0.7(11) . . . . ?
N4 N3 C23 C24 0.6(6) . . . . ?
W1 N3 C23 C24 -173.2(4) . . . . ?
N4 N3 C23 C26 -179.6(5) . . . . ?
W1 N3 C23 C26 6.6(9) . . . . ?
N3 C23 C24 C25 -0.6(7) . . . . ?
C26 C23 C24 C25 179.5(6) . . . . ?
N3 C23 C24 C27 -179.7(6) . . . . ?
C26 C23 C24 C27 0.5(10) . . . . ?
N3 N4 C25 C24 -0.1(6) . . . . ?
B1 N4 C25 C24 178.2(5) . . . . ?
N3 N4 C25 C28 179.5(6) . . . . ?
B1 N4 C25 C28 -2.1(9) . . . . ?
C23 C24 C25 N4 0.4(7) . . . . ?
C27 C24 C25 N4 179.5(6) . . . . ?
C23 C24 C25 C28 -179.2(6) . . . . ?
C27 C24 C25 C28 -0.1(11) . . . . ?
N6 N5 C29 C30 0.2(6) . . . . ?
W1 N5 C29 C30 -168.9(4) . . . . ?
N6 N5 C29 C32 -178.4(5) . . . . ?
W1 N5 C29 C32 12.6(8) . . . . ?
N5 C29 C30 C31 -0.6(6) . . . . ?
C32 C29 C30 C31 177.9(5) . . . . ?
N5 C29 C30 C33 179.8(5) . . . . ?
C32 C29 C30 C33 -1.7(9) . . . . ?
N5 N6 C31 C30 -0.8(6) . . . . ?
B1 N6 C31 C30 -170.6(5) . . . . ?
N5 N6 C31 C34 179.9(5) . . . . ?
B1 N6 C31 C34 10.1(9) . . . . ?
C29 C30 C31 N6 0.9(6) . . . . ?
C33 C30 C31 N6 -179.6(6) . . . . ?
C29 C30 C31 C34 -179.8(6) . . . . ?
C33 C30 C31 C34 -0.3(10) . . . . ?
C38 C35 C36 P2 10.9(11) . . . . ?
W2 C35 C36 P2 178.2(5) . . . . ?
C38 C35 C36 W2 -167.3(8) . . . . ?
C39 P2 C36 C35 -179.2(5) . . . . ?
C45 P2 C36 C35 67.9(6) . . . . ?
Au1A P2 C36 C35 -49.0(6) . . . . ?
Au1B P2 C36 C35 -68.4(6) . . . . ?
C39 P2 C36 W2 -3.9(10) . . . . ?
C45 P2 C36 W2 -116.8(9) . . . . ?
Au1A P2 C36 W2 126.4(8) . . . . ?
Au1B P2 C36 W2 107.0(9) . . . . ?
C36 C35 C38 Au2A 65.3(9) . . . . ?
W2 C35 C38 Au2A -91.1(8) . . . . ?
C36 C35 C38 Au2B 69.1(8) . . . . ?
W2 C35 C38 Au2B -87.2(8) . . . . ?
C36 P2 C39 C44 133.4(5) . . . . ?
C45 P2 C39 C44 -115.9(5) . . . . ?
Au1A P2 C39 C44 4.2(6) . . . . ?
Au1B P2 C39 C44 27.6(6) . . . . ?
C36 P2 C39 C40 -45.2(6) . . . . ?
C45 P2 C39 C40 65.4(6) . . . . ?
Au1A P2 C39 C40 -174.4(4) . . . . ?
Au1B P2 C39 C40 -151.0(5) . . . . ?
C44 C39 C40 C41 1.6(9) . . . . ?
P2 C39 C40 C41 -179.8(5) . . . . ?
C39 C40 C41 C42 -1.6(10) . . . . ?
C40 C41 C42 C43 0.8(11) . . . . ?
C41 C42 C43 C44 0.1(11) . . . . ?
C40 C39 C44 C43 -0.7(10) . . . . ?
P2 C39 C44 C43 -179.3(5) . . . . ?
C42 C43 C44 C39 -0.1(11) . . . . ?
C36 P2 C45 C50 -84.5(6) . . . . ?
C39 P2 C45 C50 161.1(5) . . . . ?
Au1A P2 C45 C50 36.3(6) . . . . ?
Au1B P2 C45 C50 30.3(7) . . . . ?
C36 P2 C45 C46 92.7(6) . . . . ?
C39 P2 C45 C46 -21.8(7) . . . . ?
Au1A P2 C45 C46 -146.6(5) . . . . ?
Au1B P2 C45 C46 -152.5(6) . . . . ?
C50 C45 C46 C47 0.3(11) . . . . ?
P2 C45 C46 C47 -176.7(6) . . . . ?
C45 C46 C47 C48 1.3(12) . . . . ?
C46 C47 C48 C49 -1.8(13) . . . . ?
C47 C48 C49 C50 0.7(13) . . . . ?
C46 C45 C50 C49 -1.5(11) . . . . ?
P2 C45 C50 C49 175.8(6) . . . . ?
C48 C49 C50 C45 1.0(12) . . . . ?
N8 N7 C51 C52 -2.8(6) . . . . ?
W2 N7 C51 C52 164.2(4) . . . . ?
N8 N7 C51 C54 178.2(6) . . . . ?
W2 N7 C51 C54 -14.8(9) . . . . ?
N7 C51 C52 C53 2.1(7) . . . . ?
C54 C51 C52 C53 -178.9(6) . . . . ?
N7 C51 C52 C55 -179.4(6) . . . . ?
C54 C51 C52 C55 -0.4(10) . . . . ?
N7 N8 C53 C52 -1.2(7) . . . . ?
B2 N8 C53 C52 -175.0(5) . . . . ?
N7 N8 C53 C56 175.9(5) . . . . ?
B2 N8 C53 C56 2.0(9) . . . . ?
C51 C52 C53 N8 -0.6(7) . . . . ?
C55 C52 C53 N8 -179.0(6) . . . . ?
C51 C52 C53 C56 -177.4(6) . . . . ?
C55 C52 C53 C56 4.2(11) . . . . ?
N10 N9 C57 C58 1.0(7) . . . . ?
W2 N9 C57 C58 -172.1(4) . . . . ?
N10 N9 C57 C60 -177.8(6) . . . . ?
W2 N9 C57 C60 9.2(9) . . . . ?
N9 C57 C58 C59 -1.0(8) . . . . ?
C60 C57 C58 C59 177.7(6) . . . . ?
N9 C57 C58 C61 -179.0(7) . . . . ?
C60 C57 C58 C61 -0.2(12) . . . . ?
N9 N10 C59 C58 0.0(7) . . . . ?
B2 N10 C59 C58 -174.1(6) . . . . ?
N9 N10 C59 C62 -180.0(6) . . . . ?
B2 N10 C59 C62 6.0(10) . . . . ?
C57 C58 C59 N10 0.6(8) . . . . ?
C61 C58 C59 N10 178.5(7) . . . . ?
C57 C58 C59 C62 -179.4(7) . . . . ?
C61 C58 C59 C62 -1.6(13) . . . . ?
N12 N11 C63 C64 1.2(6) . . . . ?
W2 N11 C63 C64 -178.0(4) . . . . ?
N12 N11 C63 C66 -178.2(5) . . . . ?
W2 N11 C63 C66 2.6(9) . . . . ?
N11 C63 C64 C65 -0.9(7) . . . . ?
C66 C63 C64 C65 178.5(6) . . . . ?
N11 C63 C64 C67 -178.5(6) . . . . ?
C66 C63 C64 C67 0.9(10) . . . . ?
N11 N12 C65 C64 0.5(7) . . . . ?
B2 N12 C65 C64 172.3(6) . . . . ?
N11 N12 C65 C68 -179.9(6) . . . . ?
B2 N12 C65 C68 -8.1(10) . . . . ?
C63 C64 C65 N12 0.2(7) . . . . ?
C67 C64 C65 N12 177.8(6) . . . . ?
C63 C64 C65 C68 -179.3(7) . . . . ?
C67 C64 C65 C68 -1.8(12) . . . . ?
